data_2221744
loop_
_publ_author_name
'Fun, Hoong-Kun'
'Jebas, Samuel Robinson'
'Rai, Sankappa'
'Shetty, Prakash'
'Isloor, Arun M'

_publ_section_title
;
 Redetermination of methyl
 3,4-<i>O</i>-isopropylidene-\b-<small>D</small>-fucopyranoside
 monohydrate
;
_journal_coeditor_code IS2405
_journal_issue 5
_journal_name_full 'Acta Crystallographica Section E'
_journal_page_first o1002
_journal_page_last o1003
_journal_paper_doi 10.1107/S1600536809012689
_journal_volume 65
_journal_year 2009
_chemical_formula_moiety 'C10 H18 O5 , H2 O'
_chemical_formula_sum 'C10 H20 O6'
_chemical_formula_weight 236.26
_chemical_name_common
;
Methyl 3,4-<i>O</i>-isopropylidene-\b-D--
fucopyranoside monohydrate
;
_chemical_name_systematic ?
_space_group_IT_number 19
_symmetry_cell_setting orthorhombic
_symmetry_space_group_name_Hall 'P 2ac 2ab'
_symmetry_space_group_name_H-M 'P 21 21 21'
_atom_sites_solution_hydrogens geom
_atom_sites_solution_primary direct
_atom_sites_solution_secondary difmap
_audit_creation_method SHELXL-97
_cell_angle_alpha 90.00
_cell_angle_beta 90.00
_cell_angle_gamma 90.00
_cell_formula_units_Z 4
_cell_length_a 8.58240(10)
_cell_length_b 9.28340(10)
_cell_length_c 14.6711(2)
_cell_measurement_reflns_used 9413
_cell_measurement_temperature 100
_cell_measurement_theta_max 41.56
_cell_measurement_theta_min 2.75
_cell_volume 1168.90(2)
_computing_cell_refinement 'SAINT (Bruker, 2005)'
_computing_data_collection 'APEX2 (Bruker, 2005)'
_computing_data_reduction 'SAINT (Bruker, 2005)'
_computing_molecular_graphics 'SHELXTL (Sheldrick, 2008)'
_computing_publication_material
;
SHELXTL  (Sheldrick, 2008) and PLATON (Spek, 2009)
;
_computing_structure_refinement 'SHELXTL (Sheldrick, 2008)'
_computing_structure_solution 'SHELXTL (Sheldrick, 2008)'
_diffrn_ambient_temperature 100
_diffrn_measured_fraction_theta_full 1.000
_diffrn_measured_fraction_theta_max 1.000
_diffrn_measurement_device_type 'Bruker SMART APEXII CCD area-detector'
_diffrn_measurement_method '\f and \w scans'
_diffrn_radiation_monochromator graphite
_diffrn_radiation_source 'fine-focus sealed tube'
_diffrn_radiation_type MoK\a
_diffrn_radiation_wavelength 0.71073
_diffrn_reflns_av_R_equivalents 0.0321
_diffrn_reflns_av_sigmaI/netI 0.0145
_diffrn_reflns_limit_h_max 14
_diffrn_reflns_limit_h_min -14
_diffrn_reflns_limit_k_max 15
_diffrn_reflns_limit_k_min -15
_diffrn_reflns_limit_l_max 25
_diffrn_reflns_limit_l_min -25
_diffrn_reflns_number 64045
_diffrn_reflns_theta_full 37.50
_diffrn_reflns_theta_max 37.50
_diffrn_reflns_theta_min 2.60
_diffrn_standards_number 0
_exptl_absorpt_coefficient_mu 0.110
_exptl_absorpt_correction_T_max 0.9705
_exptl_absorpt_correction_T_min 0.9465
_exptl_absorpt_correction_type multi-scan
_exptl_absorpt_process_details '(<i>SADABS</i>; Bruker, 2005)'
_exptl_crystal_colour colourless
_exptl_crystal_density_diffrn 1.343
_exptl_crystal_density_method 'not measured'
_exptl_crystal_description block
_exptl_crystal_F_000 512
_exptl_crystal_size_max 0.50
_exptl_crystal_size_mid 0.27
_exptl_crystal_size_min 0.27
_refine_diff_density_max 0.312
_refine_diff_density_min -0.266
_refine_ls_extinction_method none
_refine_ls_goodness_of_fit_ref 1.129
_refine_ls_hydrogen_treatment mixed
_refine_ls_matrix_type full
_refine_ls_number_parameters 161
_refine_ls_number_reflns 3449
_refine_ls_number_restraints 4
_refine_ls_restrained_S_all 1.128
_refine_ls_R_factor_all 0.0275
_refine_ls_R_factor_gt 0.0264
_refine_ls_shift/su_max 0.001
_refine_ls_shift/su_mean 0.000
_refine_ls_structure_factor_coef Fsqd
_refine_ls_weighting_details 'calc w=1/[\s^2^(Fo^2^)+(0.0439P)^2^+0.0731P] where P=(Fo^2^+2Fc^2^)/3'
_refine_ls_weighting_scheme calc
_refine_ls_wR_factor_gt 0.0719
_refine_ls_wR_factor_ref 0.0726
_reflns_number_gt 3337
_reflns_number_total 3449
_reflns_threshold_expression I>2\s(I)
_cod_data_source_file is2405.cif
_cod_data_source_block I
_cod_depositor_comments
;
The following automatic conversions were performed:
'_symmetry_cell_setting' value 'Orthorhombic' changed to 'orthorhombic'
according to '/home/saulius/struct/CIF-dictionaries/cif_core.dic'
dictionary named 'cif_core.dic' version 2.4.1 from 2010-06-29.

Automatic conversion script
Id: cif_fix_enum 1527 2010-12-29 10:47:43Z saulius 

The following automatic conversions were performed:

'_symmetry_cell_setting' value 'Orthorhombic' changed to
'orthorhombic' according to
/home/saulius/struct/CIF-dictionaries/cif_core.dic dictionary named
'cif_core.dic' version 2.4.1 from 2010-06-29.

Automatic conversion script
Id: cif_fix_values 1715 2011-07-08 13:25:40Z adriana 
;
_cod_database_code 2221744
_cod_database_fobs_code 2221744

loop_
_symmetry_equiv_pos_as_xyz
'x, y, z'
'-x+1/2, -y, z+1/2'
'-x, y+1/2, -z+1/2'
'x+1/2, -y+1/2, -z'

loop_
_atom_site_type_symbol
_atom_site_label
_atom_site_fract_x
_atom_site_fract_y
_atom_site_fract_z
_atom_site_U_iso_or_equiv
_atom_site_adp_type
_atom_site_calc_flag
_atom_site_refinement_flags
_atom_site_occupancy
_atom_site_disorder_assembly
_atom_site_disorder_group
O O1 0.43844(6) 0.76639(5) 0.05482(3) 0.01206(8) Uani d . 1 . .
O O2 0.46299(6) 0.72835(6) -0.14722(3) 0.01333(9) Uani d . 1 . .
O O3 0.37807(7) 0.95475(6) -0.18528(3) 0.01399(9) Uani d . 1 . .
O O4 0.34767(7) 1.13634(6) -0.01512(4) 0.01634(10) Uani d D 1 . .
O O5 0.48979(6) 0.97492(6) 0.13084(3) 0.01364(9) Uani d . 1 . .
C C1 0.38958(8) 0.91139(7) 0.06752(4) 0.01172(10) Uani d . 1 . .
H H1A 0.2818 0.9145 0.0895 0.014 Uiso calc R 1 . .
C C2 0.33053(8) 0.68941(7) -0.00168(4) 0.01206(10) Uani d . 1 . .
H H2A 0.2268 0.6964 0.0259 0.014 Uiso calc R 1 . .
C C3 0.32312(8) 0.75401(7) -0.09665(4) 0.01172(10) Uani d . 1 . .
H H3A 0.2342 0.7132 -0.1296 0.014 Uiso calc R 1 . .
C C4 0.46232(8) 0.83123(7) -0.21980(4) 0.01328(10) Uani d . 1 . .
C C5 0.31314(7) 0.91860(7) -0.09849(4) 0.01160(10) Uani d . 1 . .
H H5A 0.2038 0.9487 -0.0961 0.014 Uiso calc R 1 . .
C C6 0.40456(8) 0.99275(7) -0.02236(4) 0.01164(10) Uani d . 1 . .
H H6A 0.5148 0.9961 -0.0396 0.014 Uiso calc R 1 . .
C C7 0.37798(10) 0.77431(9) -0.30350(5) 0.01941(13) Uani d . 1 . .
H H7A 0.2738 0.7469 -0.2871 0.029 Uiso calc R 1 . .
H H7B 0.4326 0.6920 -0.3269 0.029 Uiso calc R 1 . .
H H7C 0.3742 0.8481 -0.3493 0.029 Uiso calc R 1 . .
C C8 0.62911(9) 0.87289(9) -0.24007(5) 0.01995(13) Uani d . 1 . .
H H8A 0.6795 0.9026 -0.1848 0.030 Uiso calc R 1 . .
H H8B 0.6305 0.9508 -0.2831 0.030 Uiso calc R 1 . .
H H8C 0.6833 0.7917 -0.2653 0.030 Uiso calc R 1 . .
C C9 0.46504(9) 0.92419(8) 0.22239(4) 0.01716(12) Uani d . 1 . .
H H9A 0.5330 0.9749 0.2633 0.026 Uiso calc R 1 . .
H H9B 0.4870 0.8229 0.2253 0.026 Uiso calc R 1 . .
H H9C 0.3587 0.9409 0.2396 0.026 Uiso calc R 1 . .
C C10 0.37923(9) 0.53235(7) -0.00202(5) 0.01627(11) Uani d . 1 . .
H H10A 0.3747 0.4950 0.0589 0.024 Uiso calc R 1 . .
H H10B 0.4838 0.5243 -0.0247 0.024 Uiso calc R 1 . .
H H10C 0.3101 0.4784 -0.0405 0.024 Uiso calc R 1 . .
O O1W 0.57299(7) 0.26179(6) 0.08757(4) 0.01852(10) Uani d D 1 . .
H H1O4 0.4072(16) 1.1865(15) 0.0151(9) 0.032(4) Uiso d D 1 . .
H H1W1 0.6579(13) 0.2881(14) 0.0656(9) 0.030(4) Uiso d D 1 . .
H H2W1 0.5836(19) 0.1840(12) 0.1158(10) 0.041(4) Uiso d D 1 . .

loop_
_atom_site_aniso_label
_atom_site_aniso_U_11
_atom_site_aniso_U_22
_atom_site_aniso_U_33
_atom_site_aniso_U_12
_atom_site_aniso_U_13
_atom_site_aniso_U_23
O1 0.01237(19) 0.01127(17) 0.01255(18) 0.00025(15) -0.00175(15) 0.00011(15)
O2 0.01453(19) 0.01320(18) 0.01227(18) 0.00295(16) 0.00272(15) 0.00221(15)
O3 0.0180(2) 0.01283(19) 0.01116(18) 0.00330(17) 0.00186(16) 0.00176(15)
O4 0.0190(2) 0.01123(18) 0.0188(2) 0.00316(17) -0.00409(18) -0.00123(17)
O5 0.0155(2) 0.0152(2) 0.01031(18) -0.00255(16) -0.00114(15) -0.00001(15)
C1 0.0116(2) 0.0122(2) 0.0114(2) 0.00024(19) -0.00052(18) -0.00035(18)
C2 0.0118(2) 0.0122(2) 0.0122(2) -0.00124(18) -0.00016(19) 0.00084(18)
C3 0.0112(2) 0.0126(2) 0.0114(2) -0.00007(18) -0.00006(18) 0.00028(19)
C4 0.0146(2) 0.0138(2) 0.0114(2) 0.0020(2) 0.00107(19) 0.00140(19)
C5 0.0111(2) 0.0127(2) 0.0110(2) 0.00160(18) -0.00033(18) 0.00072(18)
C6 0.0119(2) 0.0111(2) 0.0119(2) 0.00140(17) -0.00036(18) 0.00060(18)
C7 0.0262(3) 0.0196(3) 0.0124(2) 0.0016(3) -0.0019(2) -0.0015(2)
C8 0.0159(3) 0.0246(3) 0.0193(3) 0.0013(2) 0.0040(2) 0.0059(3)
C9 0.0185(3) 0.0222(3) 0.0107(2) -0.0003(2) 0.0004(2) 0.0003(2)
C10 0.0199(3) 0.0121(2) 0.0169(3) -0.0007(2) -0.0002(2) 0.0010(2)
O1W 0.0186(2) 0.0147(2) 0.0223(2) -0.00180(18) -0.00014(19) 0.00053(19)

loop_
_atom_type_symbol
_atom_type_description
_atom_type_scat_dispersion_real
_atom_type_scat_dispersion_imag
_atom_type_scat_source
C C 0.0033 0.0016 'International Tables Vol C Tables 4.2.6.8 and 6.1.1.4'
H H 0.0000 0.0000 'International Tables Vol C Tables 4.2.6.8 and 6.1.1.4'
O O 0.0106 0.0060 'International Tables Vol C Tables 4.2.6.8 and 6.1.1.4'

loop_
_geom_angle_atom_site_label_1
_geom_angle_atom_site_label_2
_geom_angle_atom_site_label_3
_geom_angle_site_symmetry_1
_geom_angle_site_symmetry_3
_geom_angle
_geom_angle_publ_flag
C1 O1 C2 . . 110.92(5) ?
C4 O2 C3 . . 105.75(5) ?
C5 O3 C4 . . 108.68(5) ?
C6 O4 H1O4 . . 111.0(12) ?
C1 O5 C9 . . 113.06(5) ?
O5 C1 O1 . . 107.78(5) ?
O5 C1 C6 . . 108.30(5) ?
O1 C1 C6 . . 109.30(5) ?
O5 C1 H1A . . 110.5 ?
O1 C1 H1A . . 110.5 ?
C6 C1 H1A . . 110.5 ?
O1 C2 C10 . . 107.64(5) ?
O1 C2 C3 . . 111.14(5) ?
C10 C2 C3 . . 112.84(6) ?
O1 C2 H2A . . 108.4 ?
C10 C2 H2A . . 108.4 ?
C3 C2 H2A . . 108.4 ?
O2 C3 C2 . . 112.02(5) ?
O2 C3 C5 . . 101.77(5) ?
C2 C3 C5 . . 114.38(5) ?
O2 C3 H3A . . 109.5 ?
C2 C3 H3A . . 109.5 ?
C5 C3 H3A . . 109.5 ?
O2 C4 O3 . . 105.70(5) ?
O2 C4 C8 . . 108.26(6) ?
O3 C4 C8 . . 109.83(6) ?
O2 C4 C7 . . 111.79(6) ?
O3 C4 C7 . . 108.67(6) ?
C8 C4 C7 . . 112.38(6) ?
O3 C5 C6 . . 110.18(5) ?
O3 C5 C3 . . 103.19(5) ?
C6 C5 C3 . . 114.08(5) ?
O3 C5 H5A . . 109.7 ?
C6 C5 H5A . . 109.7 ?
C3 C5 H5A . . 109.7 ?
O4 C6 C1 . . 111.74(5) ?
O4 C6 C5 . . 107.46(5) ?
C1 C6 C5 . . 111.43(5) ?
O4 C6 H6A . . 108.7 ?
C1 C6 H6A . . 108.7 ?
C5 C6 H6A . . 108.7 ?
C4 C7 H7A . . 109.5 ?
C4 C7 H7B . . 109.5 ?
H7A C7 H7B . . 109.5 ?
C4 C7 H7C . . 109.5 ?
H7A C7 H7C . . 109.5 ?
H7B C7 H7C . . 109.5 ?
C4 C8 H8A . . 109.5 ?
C4 C8 H8B . . 109.5 ?
H8A C8 H8B . . 109.5 ?
C4 C8 H8C . . 109.5 ?
H8A C8 H8C . . 109.5 ?
H8B C8 H8C . . 109.5 ?
O5 C9 H9A . . 109.5 ?
O5 C9 H9B . . 109.5 ?
H9A C9 H9B . . 109.5 ?
O5 C9 H9C . . 109.5 ?
H9A C9 H9C . . 109.5 ?
H9B C9 H9C . . 109.5 ?
C2 C10 H10A . . 109.5 ?
C2 C10 H10B . . 109.5 ?
H10A C10 H10B . . 109.5 ?
C2 C10 H10C . . 109.5 ?
H10A C10 H10C . . 109.5 ?
H10B C10 H10C . . 109.5 ?
H1W1 O1W H2W1 . . 110.4(12) ?

loop_
_geom_bond_atom_site_label_1
_geom_bond_atom_site_label_2
_geom_bond_site_symmetry_2
_geom_bond_distance
_geom_bond_publ_flag
O1 C1 . 1.4222(8) ?
O1 C2 . 1.4336(8) ?
O2 C4 . 1.4304(8) ?
O2 C3 . 1.4311(8) ?
O3 C5 . 1.4299(8) ?
O3 C4 . 1.4472(8) ?
O4 C6 . 1.4236(8) ?
O4 H1O4 . 0.821(9) ?
O5 C1 . 1.3966(8) ?
O5 C9 . 1.4389(8) ?
C1 C6 . 1.5251(9) ?
C1 H1A . 0.9800 ?
C2 C10 . 1.5168(10) ?
C2 C3 . 1.5183(9) ?
C2 H2A . 0.9800 ?
C3 C5 . 1.5306(9) ?
C3 H3A . 0.9800 ?
C4 C8 . 1.5123(10) ?
C4 C7 . 1.5202(10) ?
C5 C6 . 1.5287(9) ?
C5 H5A . 0.9800 ?
C6 H6A . 0.9800 ?
C7 H7A . 0.9600 ?
C7 H7B . 0.9600 ?
C7 H7C . 0.9600 ?
C8 H8A . 0.9600 ?
C8 H8B . 0.9600 ?
C8 H8C . 0.9600 ?
C9 H9A . 0.9600 ?
C9 H9B . 0.9600 ?
C9 H9C . 0.9600 ?
C10 H10A . 0.9600 ?
C10 H10B . 0.9600 ?
C10 H10C . 0.9600 ?
O1W H1W1 . 0.834(8) ?
O1W H2W1 . 0.838(8) ?

loop_
_geom_hbond_atom_site_label_D
_geom_hbond_atom_site_label_H
_geom_hbond_atom_site_label_A
_geom_hbond_site_symmetry_A
_geom_hbond_distance_DH
_geom_hbond_distance_HA
_geom_hbond_distance_DA
_geom_hbond_angle_DHA
O4 H1O4 O1W 1_565 0.821(9) 1.909(9) 2.7140(8) 166.4(16)
O1W H1W1 O4 4_565 0.834(8) 1.921(8) 2.7534(8) 175.6(14)
O1W H2W1 O5 1_545 0.838(8) 2.113(11) 2.8294(8) 143.3(15)
C9 H9C O3 2_575 0.96 2.51 3.4306(9) 161.7

loop_
_geom_torsion_atom_site_label_1
_geom_torsion_atom_site_label_2
_geom_torsion_atom_site_label_3
_geom_torsion_atom_site_label_4
_geom_torsion_site_symmetry_1
_geom_torsion_site_symmetry_2
_geom_torsion_site_symmetry_3
_geom_torsion_site_symmetry_4
_geom_torsion
_geom_torsion_publ_flag
C9 O5 C1 O1 . . . . -72.50(7) ?
C9 O5 C1 C6 . . . . 169.36(6) ?
C2 O1 C1 O5 . . . . 173.54(5) ?
C2 O1 C1 C6 . . . . -68.96(6) ?
C1 O1 C2 C10 . . . . -172.91(5) ?
C1 O1 C2 C3 . . . . 63.06(7) ?
C4 O2 C3 C2 . . . . -161.33(5) ?
C4 O2 C3 C5 . . . . -38.71(6) ?
O1 C2 C3 O2 . . . . 70.09(7) ?
C10 C2 C3 O2 . . . . -50.94(7) ?
O1 C2 C3 C5 . . . . -45.05(8) ?
C10 C2 C3 C5 . . . . -166.08(6) ?
C3 O2 C4 O3 . . . . 29.57(7) ?
C3 O2 C4 C8 . . . . 147.20(6) ?
C3 O2 C4 C7 . . . . -88.49(7) ?
C5 O3 C4 O2 . . . . -7.19(7) ?
C5 O3 C4 C8 . . . . -123.77(6) ?
C5 O3 C4 C7 . . . . 112.93(6) ?
C4 O3 C5 C6 . . . . 106.03(6) ?
C4 O3 C5 C3 . . . . -16.15(7) ?
O2 C3 C5 O3 . . . . 33.37(6) ?
C2 C3 C5 O3 . . . . 154.36(5) ?
O2 C3 C5 C6 . . . . -86.15(6) ?
C2 C3 C5 C6 . . . . 34.84(8) ?
O5 C1 C6 O4 . . . . -66.61(7) ?
O1 C1 C6 O4 . . . . 176.22(5) ?
O5 C1 C6 C5 . . . . 173.15(5) ?
O1 C1 C6 C5 . . . . 55.99(7) ?
O3 C5 C6 O4 . . . . 82.09(6) ?
C3 C5 C6 O4 . . . . -162.42(5) ?
O3 C5 C6 C1 . . . . -155.19(5) ?
C3 C5 C6 C1 . . . . -39.69(8) ?

loop_
_cod_related_entry_id
_cod_related_entry_database
_cod_related_entry_code
1 ChemSpider 30655768
